data_7710112
loop_
_publ_author_name
'Fukuda, Kazuishi'
'Harada, Takuma'
'Iwasawa, Nobuharu'
'Takaya, Jun'

_publ_section_title
;
 Facile Synthesis and Utilization of Bis(o-phosphinophenyl)zinc as
 Isolable PZnP-pincer Ligands Enabled by Boron-Zinc Double
 Transmetallation
;
_journal_name_full 'Dalton Transactions'
_journal_paper_doi 10.1039/D2DT01222G
_journal_year 2022
_chemical_formula_sum 'C36 H28 P2 Zn'
_chemical_formula_weight 587.89
_space_group_crystal_system monoclinic
_space_group_IT_number 14
_space_group_name_Hall '-P 2yn'
_space_group_name_H-M_alt 'P 1 21/n 1'
_atom_sites_solution_hydrogens geom
_audit_creation_method SHELXL-2014/7
_audit_update_record
;
2022-03-07 deposited with the CCDC.	2022-04-21 downloaded from the CCDC.
;
_cell_angle_alpha 90
_cell_angle_beta 92.515(2)
_cell_angle_gamma 90
_cell_formula_units_Z 4
_cell_length_a 14.8373(2)
_cell_length_b 9.6322(2)
_cell_length_c 20.4511(4)
_cell_measurement_reflns_used 5810
_cell_measurement_temperature 123(2)
_cell_measurement_theta_max 75.6940
_cell_measurement_theta_min 4.3170
_cell_volume 2919.97(9)
_computing_structure_refinement 'SHELXL-2014/7 (Sheldrick, 2014)'
_diffrn_ambient_temperature 123(2)
_diffrn_measured_fraction_theta_full 0.998
_diffrn_measured_fraction_theta_max 0.947
_diffrn_measurement_device_type 'XtaLAB Synergy R, DW system, HyPix'
_diffrn_radiation_type CuK\a
_diffrn_radiation_wavelength 1.54184
_diffrn_reflns_av_R_equivalents 0.0526
_diffrn_reflns_av_unetI/netI 0.0537
_diffrn_reflns_Laue_measured_fraction_full 0.998
_diffrn_reflns_Laue_measured_fraction_max 0.947
_diffrn_reflns_limit_h_max 17
_diffrn_reflns_limit_h_min -18
_diffrn_reflns_limit_k_max 9
_diffrn_reflns_limit_k_min -11
_diffrn_reflns_limit_l_max 25
_diffrn_reflns_limit_l_min -25
_diffrn_reflns_number 19673
_diffrn_reflns_point_group_measured_fraction_full 0.998
_diffrn_reflns_point_group_measured_fraction_max 0.947
_diffrn_reflns_theta_full 67.684
_diffrn_reflns_theta_max 76.362
_diffrn_reflns_theta_min 3.606
_exptl_absorpt_coefficient_mu 2.371
_exptl_absorpt_correction_T_max 1.00000
_exptl_absorpt_correction_T_min 0.75852
_exptl_absorpt_correction_type multi-scan
_exptl_crystal_colour colourless
_exptl_crystal_density_diffrn 1.337
_exptl_crystal_description prism
_exptl_crystal_F_000 1216
_exptl_crystal_size_max 0.050
_exptl_crystal_size_mid 0.020
_exptl_crystal_size_min 0.020
_refine_diff_density_max 1.220
_refine_diff_density_min -1.147
_refine_diff_density_rms 0.089
_refine_ls_extinction_method none
_refine_ls_goodness_of_fit_ref 1.066
_refine_ls_hydrogen_treatment constr
_refine_ls_matrix_type full
_refine_ls_number_parameters 352
_refine_ls_number_reflns 5808
_refine_ls_number_restraints 0
_refine_ls_restrained_S_all 1.066
_refine_ls_R_factor_all 0.0783
_refine_ls_R_factor_gt 0.0542
_refine_ls_shift/su_max 0.001
_refine_ls_shift/su_mean 0.000
_refine_ls_structure_factor_coef Fsqd
_refine_ls_weighting_details 'w=1/[\s^2^(Fo^2^)+(0.0682P)^2^+3.9481P] where P=(Fo^2^+2Fc^2^)/3'
_refine_ls_weighting_scheme calc
_refine_ls_wR_factor_gt 0.1355
_refine_ls_wR_factor_ref 0.1481
_reflns_Friedel_coverage 0.000
_reflns_number_gt 4294
_reflns_number_total 5808
_reflns_threshold_expression 'I > 2\s(I)'
_cod_data_source_file d2dt01222g2.cif
_cod_data_source_block 2a
_cod_original_sg_symbol_H-M 'P 21/n'
_cod_database_code 7710112
_shelx_shelxl_version_number 2014/7
_shelx_space_group_comment
;
The symmetry employed for this shelxl refinement is uniquely defined
by the following loop, which should always be used as a source of
symmetry information in preference to the above space-group names.
They are only intended as comments.
;
_shelx_estimated_absorpt_t_min 0.891
_shelx_estimated_absorpt_t_max 0.954

loop_
_space_group_symop_operation_xyz
'x, y, z'
'-x+1/2, y+1/2, -z+1/2'
'-x, -y, -z'
'x-1/2, -y-1/2, z-1/2'

loop_
_atom_site_label
_atom_site_type_symbol
_atom_site_fract_x
_atom_site_fract_y
_atom_site_fract_z
_atom_site_U_iso_or_equiv
_atom_site_adp_type
_atom_site_occupancy
_atom_site_site_symmetry_order
_atom_site_calc_flag
_atom_site_refinement_flags_posn
_atom_site_refinement_flags_adp
_atom_site_refinement_flags_occupancy
_atom_site_disorder_assembly
_atom_site_disorder_group
Zn1 Zn 0.39284(3) 0.44478(5) 0.50422(2) 0.02888(15) Uani 1 1 d . . . . .
P1 P 0.21283(6) 0.31763(10) 0.50663(5) 0.0299(2) Uani 1 1 d . . . . .
P2 P 0.52983(6) 0.66263(9) 0.58809(5) 0.0257(2) Uani 1 1 d . . . . .
C1 C 0.2916(2) 0.5445(4) 0.45639(19) 0.0304(8) Uani 1 1 d . . . . .
C2 C 0.2078(2) 0.4764(4) 0.45810(19) 0.0284(8) Uani 1 1 d . . . . .
C3 C 0.1314(2) 0.5254(4) 0.4228(2) 0.0350(9) Uani 1 1 d . . . . .
H1 H 0.0757 0.4774 0.4246 0.042 Uiso 1 1 calc R U . . .
C4 C 0.1375(3) 0.6437(4) 0.3852(2) 0.0391(9) Uani 1 1 d . . . . .
H2 H 0.0861 0.6774 0.3609 0.047 Uiso 1 1 calc R U . . .
C5 C 0.2197(3) 0.7135(4) 0.3833(2) 0.0347(9) Uani 1 1 d . . . . .
H3 H 0.2241 0.7951 0.3576 0.042 Uiso 1 1 calc R U . . .
C6 C 0.2950(3) 0.6646(4) 0.41861(19) 0.0308(8) Uani 1 1 d . . . . .
H4 H 0.3502 0.7142 0.4170 0.037 Uiso 1 1 calc R U . . .
C7 C 0.4475(2) 0.4116(4) 0.59418(18) 0.0287(8) Uani 1 1 d . . . . .
C8 C 0.4966(2) 0.5090(4) 0.63271(19) 0.0285(8) Uani 1 1 d . . . . .
C9 C 0.5213(3) 0.4845(4) 0.69796(19) 0.0330(8) Uani 1 1 d . . . . .
H5 H 0.5531 0.5532 0.7230 0.040 Uiso 1 1 calc R U . . .
C10 C 0.4991(3) 0.3583(4) 0.7265(2) 0.0412(10) Uani 1 1 d . . . . .
H6 H 0.5158 0.3405 0.7711 0.049 Uiso 1 1 calc R U . . .
C11 C 0.4528(3) 0.2594(4) 0.6895(2) 0.0426(10) Uani 1 1 d . . . . .
H7 H 0.4387 0.1724 0.7084 0.051 Uiso 1 1 calc R U . . .
C12 C 0.4268(3) 0.2866(4) 0.6249(2) 0.0360(9) Uani 1 1 d . . . . .
H8 H 0.3938 0.2180 0.6006 0.043 Uiso 1 1 calc R U . . .
C13 C 0.1739(3) 0.3680(4) 0.5869(2) 0.0345(9) Uani 1 1 d . . . . .
C14 C 0.1387(3) 0.4972(5) 0.6008(2) 0.0463(11) Uani 1 1 d . . . . .
H9 H 0.1341 0.5662 0.5676 0.056 Uiso 1 1 calc R U . . .
C15 C 0.1099(4) 0.5267(6) 0.6635(3) 0.0689(17) Uani 1 1 d . . . . .
H10 H 0.0851 0.6151 0.6727 0.083 Uiso 1 1 calc R U . . .
C16 C 0.1175(5) 0.4270(6) 0.7119(3) 0.0755(19) Uani 1 1 d . . . . .
H11 H 0.0983 0.4467 0.7546 0.091 Uiso 1 1 calc R U . . .
C17 C 0.1529(5) 0.2991(5) 0.6980(3) 0.0692(17) Uani 1 1 d . . . . .
H12 H 0.1579 0.2303 0.7312 0.083 Uiso 1 1 calc R U . . .
C18 C 0.1810(4) 0.2701(5) 0.6367(2) 0.0518(12) Uani 1 1 d . . . . .
H13 H 0.2059 0.1814 0.6281 0.062 Uiso 1 1 calc R U . . .
C19 C 0.1179(2) 0.2145(4) 0.47377(19) 0.0297(8) Uani 1 1 d . . . . .
C20 C 0.0285(2) 0.2380(4) 0.4904(2) 0.0343(9) Uani 1 1 d . . . . .
H14 H 0.0160 0.3062 0.5224 0.041 Uiso 1 1 calc R U . . .
C21 C -0.0415(3) 0.1636(4) 0.4610(2) 0.0411(10) Uani 1 1 d . . . . .
H15 H -0.1017 0.1807 0.4729 0.049 Uiso 1 1 calc R U . . .
C22 C -0.0248(3) 0.0647(4) 0.4146(2) 0.0408(10) Uani 1 1 d . . . . .
H16 H -0.0733 0.0146 0.3940 0.049 Uiso 1 1 calc R U . . .
C23 C 0.0637(3) 0.0382(4) 0.3979(2) 0.0403(9) Uani 1 1 d . . . . .
H17 H 0.0756 -0.0312 0.3664 0.048 Uiso 1 1 calc R U . . .
C24 C 0.1340(3) 0.1129(4) 0.42718(19) 0.0313(8) Uani 1 1 d . . . . .
H18 H 0.1941 0.0947 0.4154 0.038 Uiso 1 1 calc R U . . .
C25 C 0.6017(2) 0.7685(4) 0.64257(19) 0.0288(8) Uani 1 1 d . . . . .
C26 C 0.5808(3) 0.9050(4) 0.6587(2) 0.0363(9) Uani 1 1 d . . . . .
H19 H 0.5250 0.9440 0.6432 0.044 Uiso 1 1 calc R U . . .
C27 C 0.6403(3) 0.9849(5) 0.6970(2) 0.0434(10) Uani 1 1 d . . . . .
H20 H 0.6256 1.0782 0.7071 0.052 Uiso 1 1 calc R U . . .
C28 C 0.7205(3) 0.9287(4) 0.7204(2) 0.0408(10) Uani 1 1 d . . . . .
H21 H 0.7608 0.9830 0.7472 0.049 Uiso 1 1 calc R U . . .
C29 C 0.7431(3) 0.7927(4) 0.70492(19) 0.0346(9) Uani 1 1 d . . . . .
H22 H 0.7985 0.7541 0.7212 0.042 Uiso 1 1 calc R U . . .
C30 C 0.6846(2) 0.7140(4) 0.66578(19) 0.0313(8) Uani 1 1 d . . . . .
H23 H 0.7007 0.6220 0.6545 0.038 Uiso 1 1 calc R U . . .
C31 C 0.4279(2) 0.7657(4) 0.57540(18) 0.0255(7) Uani 1 1 d . . . . .
C32 C 0.3538(2) 0.7521(4) 0.6142(2) 0.0325(8) Uani 1 1 d . . . . .
H24 H 0.3541 0.6842 0.6479 0.039 Uiso 1 1 calc R U . . .
C33 C 0.2794(3) 0.8378(4) 0.6038(2) 0.0378(9) Uani 1 1 d . . . . .
H25 H 0.2288 0.8284 0.6303 0.045 Uiso 1 1 calc R U . . .
C34 C 0.2787(3) 0.9369(4) 0.5550(2) 0.0363(9) Uani 1 1 d . . . . .
H26 H 0.2278 0.9959 0.5483 0.044 Uiso 1 1 calc R U . . .
C35 C 0.3519(3) 0.9506(4) 0.5157(2) 0.0344(9) Uani 1 1 d . . . . .
H27 H 0.3513 1.0190 0.4822 0.041 Uiso 1 1 calc R U . . .
C36 C 0.4263(2) 0.8639(4) 0.5253(2) 0.0315(8) Uani 1 1 d . . . . .
H28 H 0.4760 0.8717 0.4978 0.038 Uiso 1 1 calc R U . . .

loop_
_atom_site_aniso_label
_atom_site_aniso_U_11
_atom_site_aniso_U_22
_atom_site_aniso_U_33
_atom_site_aniso_U_23
_atom_site_aniso_U_13
_atom_site_aniso_U_12
Zn1 0.0225(2) 0.0295(3) 0.0347(3) -0.0004(2) 0.00083(18) -0.00021(19)
P1 0.0245(4) 0.0283(5) 0.0373(5) 0.0019(4) 0.0045(4) -0.0011(4)
P2 0.0205(4) 0.0246(4) 0.0318(5) -0.0005(4) 0.0013(3) 0.0003(3)
C1 0.0291(18) 0.0252(18) 0.038(2) -0.0054(15) 0.0085(15) -0.0007(14)
C2 0.0239(17) 0.0289(18) 0.033(2) -0.0001(15) 0.0041(14) 0.0008(14)
C3 0.0223(17) 0.038(2) 0.045(2) 0.0049(18) 0.0022(15) 0.0032(15)
C4 0.030(2) 0.040(2) 0.048(2) 0.0095(19) -0.0005(17) 0.0099(17)
C5 0.036(2) 0.0276(19) 0.040(2) 0.0066(16) 0.0059(16) 0.0046(15)
C6 0.0289(18) 0.0261(18) 0.038(2) 0.0002(16) 0.0040(15) -0.0020(15)
C7 0.0243(17) 0.0295(18) 0.032(2) -0.0048(15) 0.0017(14) 0.0002(14)
C8 0.0202(16) 0.0288(18) 0.036(2) -0.0011(15) 0.0022(14) 0.0029(14)
C9 0.0332(19) 0.034(2) 0.032(2) 0.0001(16) 0.0010(15) -0.0039(16)
C10 0.049(2) 0.040(2) 0.034(2) 0.0094(18) -0.0023(18) -0.0076(19)
C11 0.054(3) 0.032(2) 0.042(2) 0.0077(18) 0.0013(19) -0.0086(19)
C12 0.038(2) 0.0279(19) 0.042(2) 0.0030(17) -0.0009(17) -0.0073(16)
C13 0.0264(18) 0.033(2) 0.044(2) -0.0016(17) 0.0043(16) 0.0027(15)
C14 0.058(3) 0.037(2) 0.044(3) 0.0041(19) 0.009(2) 0.010(2)
C15 0.102(5) 0.054(3) 0.053(3) -0.004(3) 0.024(3) 0.028(3)
C16 0.126(6) 0.061(3) 0.042(3) 0.002(3) 0.037(3) 0.022(3)
C17 0.120(5) 0.048(3) 0.041(3) 0.011(2) 0.026(3) 0.017(3)
C18 0.078(3) 0.034(2) 0.043(3) 0.005(2) 0.012(2) 0.011(2)
C19 0.0274(18) 0.0254(18) 0.036(2) 0.0047(15) 0.0021(15) -0.0008(14)
C20 0.0277(18) 0.032(2) 0.044(2) 0.0031(17) 0.0062(16) 0.0022(15)
C21 0.0254(19) 0.035(2) 0.063(3) 0.009(2) 0.0056(18) -0.0022(16)
C22 0.035(2) 0.037(2) 0.050(3) 0.0085(19) -0.0077(18) -0.0074(17)
C23 0.043(2) 0.032(2) 0.046(3) 0.0007(18) -0.0030(18) -0.0018(17)
C24 0.0293(18) 0.0280(18) 0.037(2) 0.0047(16) 0.0007(15) 0.0000(15)
C25 0.0236(17) 0.0274(18) 0.036(2) 0.0021(15) 0.0037(14) -0.0015(14)
C26 0.0293(19) 0.031(2) 0.049(2) -0.0068(17) 0.0011(17) -0.0001(16)
C27 0.040(2) 0.036(2) 0.054(3) -0.009(2) -0.0048(19) -0.0033(18)
C28 0.039(2) 0.039(2) 0.044(2) -0.0066(19) -0.0034(18) -0.0122(18)
C29 0.0278(18) 0.041(2) 0.034(2) 0.0034(17) -0.0065(15) -0.0062(16)
C30 0.0282(18) 0.0311(19) 0.035(2) 0.0032(16) 0.0024(15) -0.0006(15)
C31 0.0216(16) 0.0229(17) 0.0318(19) -0.0050(14) -0.0022(13) -0.0001(13)
C32 0.0261(18) 0.036(2) 0.036(2) 0.0031(17) 0.0091(15) 0.0037(16)
C33 0.0269(19) 0.040(2) 0.046(2) -0.0006(19) 0.0071(17) 0.0051(16)
C34 0.0255(18) 0.0293(19) 0.054(3) -0.0039(18) -0.0032(16) 0.0027(15)
C35 0.0320(19) 0.0232(18) 0.048(2) 0.0041(17) -0.0014(16) -0.0010(15)
C36 0.0247(17) 0.0239(18) 0.046(2) 0.0028(16) 0.0023(15) -0.0023(14)

loop_
_atom_type_symbol
_atom_type_description
_atom_type_scat_dispersion_real
_atom_type_scat_dispersion_imag
_atom_type_scat_source
C C 0.0181 0.0091 'International Tables Vol C Tables 4.2.6.8 and 6.1.1.4'
H H 0.0000 0.0000 'International Tables Vol C Tables 4.2.6.8 and 6.1.1.4'
P P 0.2955 0.4335 'International Tables Vol C Tables 4.2.6.8 and 6.1.1.4'
Zn Zn -1.5491 0.6778 'International Tables Vol C Tables 4.2.6.8 and 6.1.1.4'

loop_
_geom_angle_atom_site_label_1
_geom_angle_atom_site_label_2
_geom_angle_atom_site_label_3
_geom_angle
_geom_angle_site_symmetry_1
_geom_angle_site_symmetry_3
_geom_angle_publ_flag
C1 Zn1 C7 142.22(15) . . ?
C1 Zn1 P2 100.99(11) . 3_666 ?
C7 Zn1 P2 116.77(10) . 3_666 ?
C2 P1 C19 104.08(17) . . ?
C2 P1 C13 105.00(17) . . ?
C19 P1 C13 101.84(18) . . ?
C8 P2 C31 105.91(16) . . ?
C8 P2 C25 108.24(17) . . ?
C31 P2 C25 104.04(16) . . ?
C8 P2 Zn1 100.79(12) . 3_666 ?
C31 P2 Zn1 121.96(12) . 3_666 ?
C25 P2 Zn1 114.96(12) . 3_666 ?
C6 C1 C2 117.0(3) . . ?
C6 C1 Zn1 128.7(3) . . ?
C2 C1 Zn1 114.1(3) . . ?
C3 C2 C1 121.7(3) . . ?
C3 C2 P1 125.3(3) . . ?
C1 C2 P1 112.9(3) . . ?
C4 C3 C2 119.7(4) . . ?
C4 C3 H1 120.2 . . ?
C2 C3 H1 120.2 . . ?
C3 C4 C5 119.5(4) . . ?
C3 C4 H2 120.3 . . ?
C5 C4 H2 120.3 . . ?
C6 C5 C4 120.6(4) . . ?
C6 C5 H3 119.7 . . ?
C4 C5 H3 119.7 . . ?
C5 C6 C1 121.5(3) . . ?
C5 C6 H4 119.2 . . ?
C1 C6 H4 119.2 . . ?
C12 C7 C8 116.2(4) . . ?
C12 C7 Zn1 117.5(3) . . ?
C8 C7 Zn1 125.9(3) . . ?
C9 C8 C7 122.2(3) . . ?
C9 C8 P2 123.7(3) . . ?
C7 C8 P2 114.0(3) . . ?
C8 C9 C10 119.6(4) . . ?
C8 C9 H5 120.2 . . ?
C10 C9 H5 120.2 . . ?
C11 C10 C9 119.5(4) . . ?
C11 C10 H6 120.2 . . ?
C9 C10 H6 120.2 . . ?
C10 C11 C12 120.2(4) . . ?
C10 C11 H7 119.9 . . ?
C12 C11 H7 119.9 . . ?
C11 C12 C7 122.3(4) . . ?
C11 C12 H8 118.8 . . ?
C7 C12 H8 118.8 . . ?
C14 C13 C18 118.5(4) . . ?
C14 C13 P1 124.1(3) . . ?
C18 C13 P1 117.5(3) . . ?
C13 C14 C15 120.3(4) . . ?
C13 C14 H9 119.8 . . ?
C15 C14 H9 119.8 . . ?
C16 C15 C14 119.8(5) . . ?
C16 C15 H10 120.1 . . ?
C14 C15 H10 120.1 . . ?
C17 C16 C15 119.8(5) . . ?
C17 C16 H11 120.1 . . ?
C15 C16 H11 120.1 . . ?
C18 C17 C16 120.5(5) . . ?
C18 C17 H12 119.8 . . ?
C16 C17 H12 119.8 . . ?
C17 C18 C13 121.2(4) . . ?
C17 C18 H13 119.4 . . ?
C13 C18 H13 119.4 . . ?
C24 C19 C20 118.2(4) . . ?
C24 C19 P1 118.7(3) . . ?
C20 C19 P1 123.0(3) . . ?
C21 C20 C19 120.8(4) . . ?
C21 C20 H14 119.6 . . ?
C19 C20 H14 119.6 . . ?
C22 C21 C20 120.4(4) . . ?
C22 C21 H15 119.8 . . ?
C20 C21 H15 119.8 . . ?
C21 C22 C23 119.8(4) . . ?
C21 C22 H16 120.1 . . ?
C23 C22 H16 120.1 . . ?
C24 C23 C22 120.0(4) . . ?
C24 C23 H17 120.0 . . ?
C22 C23 H17 120.0 . . ?
C23 C24 C19 120.8(4) . . ?
C23 C24 H18 119.6 . . ?
C19 C24 H18 119.6 . . ?
C26 C25 C30 118.3(4) . . ?
C26 C25 P2 122.9(3) . . ?
C30 C25 P2 118.6(3) . . ?
C27 C26 C25 120.9(4) . . ?
C27 C26 H19 119.5 . . ?
C25 C26 H19 119.5 . . ?
C28 C27 C26 119.9(4) . . ?
C28 C27 H20 120.1 . . ?
C26 C27 H20 120.1 . . ?
C27 C28 C29 120.4(4) . . ?
C27 C28 H21 119.8 . . ?
C29 C28 H21 119.8 . . ?
C30 C29 C28 119.8(4) . . ?
C30 C29 H22 120.1 . . ?
C28 C29 H22 120.1 . . ?
C29 C30 C25 120.7(4) . . ?
C29 C30 H23 119.6 . . ?
C25 C30 H23 119.6 . . ?
C32 C31 C36 119.7(3) . . ?
C32 C31 P2 122.7(3) . . ?
C36 C31 P2 117.6(3) . . ?
C33 C32 C31 119.9(4) . . ?
C33 C32 H24 120.0 . . ?
C31 C32 H24 120.0 . . ?
C34 C33 C32 120.3(4) . . ?
C34 C33 H25 119.9 . . ?
C32 C33 H25 119.9 . . ?
C33 C34 C35 120.2(4) . . ?
C33 C34 H26 119.9 . . ?
C35 C34 H26 119.9 . . ?
C34 C35 C36 119.8(4) . . ?
C34 C35 H27 120.1 . . ?
C36 C35 H27 120.1 . . ?
C35 C36 C31 120.0(4) . . ?
C35 C36 H28 120.0 . . ?
C31 C36 H28 120.0 . . ?

loop_
_geom_bond_atom_site_label_1
_geom_bond_atom_site_label_2
_geom_bond_distance
_geom_bond_site_symmetry_2
_geom_bond_publ_flag
Zn1 C1 2.002(4) . ?
Zn1 C7 2.004(4) . ?
Zn1 P2 2.4781(10) 3_666 ?
P1 C2 1.823(4) . ?
P1 C19 1.827(4) . ?
P1 C13 1.829(4) . ?
P2 C8 1.818(4) . ?
P2 C31 1.819(3) . ?
P2 C25 1.820(4) . ?
P2 Zn1 2.4781(10) 3_666 ?
C1 C6 1.393(5) . ?
C1 C2 1.408(5) . ?
C2 C3 1.399(5) . ?
C3 C4 1.379(6) . ?
C3 H1 0.9500 . ?
C4 C5 1.394(6) . ?
C4 H2 0.9500 . ?
C5 C6 1.385(5) . ?
C5 H3 0.9500 . ?
C6 H4 0.9500 . ?
C7 C12 1.398(5) . ?
C7 C8 1.408(5) . ?
C8 C9 1.388(5) . ?
C9 C10 1.394(6) . ?
C9 H5 0.9500 . ?
C10 C11 1.381(6) . ?
C10 H6 0.9500 . ?
C11 C12 1.385(6) . ?
C11 H7 0.9500 . ?
C12 H8 0.9500 . ?
C13 C14 1.384(6) . ?
C13 C18 1.390(6) . ?
C14 C15 1.398(7) . ?
C14 H9 0.9500 . ?
C15 C16 1.380(8) . ?
C15 H10 0.9500 . ?
C16 C17 1.374(7) . ?
C16 H11 0.9500 . ?
C17 C18 1.367(7) . ?
C17 H12 0.9500 . ?
C18 H13 0.9500 . ?
C19 C24 1.394(5) . ?
C19 C20 1.403(5) . ?
C20 C21 1.378(6) . ?
C20 H14 0.9500 . ?
C21 C22 1.375(6) . ?
C21 H15 0.9500 . ?
C22 C23 1.394(6) . ?
C22 H16 0.9500 . ?
C23 C24 1.383(6) . ?
C23 H17 0.9500 . ?
C24 H18 0.9500 . ?
C25 C26 1.394(5) . ?
C25 C30 1.401(5) . ?
C26 C27 1.388(6) . ?
C26 H19 0.9500 . ?
C27 C28 1.374(6) . ?
C27 H20 0.9500 . ?
C28 C29 1.392(6) . ?
C28 H21 0.9500 . ?
C29 C30 1.382(5) . ?
C29 H22 0.9500 . ?
C30 H23 0.9500 . ?
C31 C32 1.390(5) . ?
C31 C36 1.393(5) . ?
C32 C33 1.387(5) . ?
C32 H24 0.9500 . ?
C33 C34 1.380(6) . ?
C33 H25 0.9500 . ?
C34 C35 1.386(6) . ?
C34 H26 0.9500 . ?
C35 C36 1.391(5) . ?
C35 H27 0.9500 . ?
C36 H28 0.9500 . ?

loop_
_geom_torsion_atom_site_label_1
_geom_torsion_atom_site_label_2
_geom_torsion_atom_site_label_3
_geom_torsion_atom_site_label_4
_geom_torsion
_geom_torsion_site_symmetry_1
_geom_torsion_site_symmetry_2
_geom_torsion_site_symmetry_3
_geom_torsion_site_symmetry_4
_geom_torsion_publ_flag
C6 C1 C2 C3 1.0(6) . . . . ?
Zn1 C1 C2 C3 -174.6(3) . . . . ?
C6 C1 C2 P1 177.9(3) . . . . ?
Zn1 C1 C2 P1 2.4(4) . . . . ?
C19 P1 C2 C3 20.7(4) . . . . ?
C13 P1 C2 C3 -85.9(4) . . . . ?
C19 P1 C2 C1 -156.1(3) . . . . ?
C13 P1 C2 C1 97.3(3) . . . . ?
C1 C2 C3 C4 -0.2(6) . . . . ?
P1 C2 C3 C4 -176.8(3) . . . . ?
C2 C3 C4 C5 -0.4(6) . . . . ?
C3 C4 C5 C6 0.2(6) . . . . ?
C4 C5 C6 C1 0.6(6) . . . . ?
C2 C1 C6 C5 -1.2(6) . . . . ?
Zn1 C1 C6 C5 173.7(3) . . . . ?
C12 C7 C8 C9 -1.6(5) . . . . ?
Zn1 C7 C8 C9 170.6(3) . . . . ?
C12 C7 C8 P2 174.9(3) . . . . ?
Zn1 C7 C8 P2 -12.8(4) . . . . ?
C31 P2 C8 C9 -109.0(3) . . . . ?
C25 P2 C8 C9 2.1(4) . . . . ?
Zn1 P2 C8 C9 123.1(3) 3_666 . . . ?
C31 P2 C8 C7 74.5(3) . . . . ?
C25 P2 C8 C7 -174.4(3) . . . . ?
Zn1 P2 C8 C7 -53.4(3) 3_666 . . . ?
C7 C8 C9 C10 1.6(6) . . . . ?
P2 C8 C9 C10 -174.6(3) . . . . ?
C8 C9 C10 C11 -0.1(6) . . . . ?
C9 C10 C11 C12 -1.4(7) . . . . ?
C10 C11 C12 C7 1.4(7) . . . . ?
C8 C7 C12 C11 0.0(6) . . . . ?
Zn1 C7 C12 C11 -172.8(3) . . . . ?
C2 P1 C13 C14 7.0(4) . . . . ?
C19 P1 C13 C14 -101.3(4) . . . . ?
C2 P1 C13 C18 -172.4(4) . . . . ?
C19 P1 C13 C18 79.3(4) . . . . ?
C18 C13 C14 C15 -1.1(7) . . . . ?
P1 C13 C14 C15 179.6(4) . . . . ?
C13 C14 C15 C16 0.7(9) . . . . ?
C14 C15 C16 C17 -0.4(11) . . . . ?
C15 C16 C17 C18 0.3(11) . . . . ?
C16 C17 C18 C13 -0.6(10) . . . . ?
C14 C13 C18 C17 1.0(8) . . . . ?
P1 C13 C18 C17 -179.6(5) . . . . ?
C2 P1 C19 C24 97.0(3) . . . . ?
C13 P1 C19 C24 -154.0(3) . . . . ?
C2 P1 C19 C20 -79.2(4) . . . . ?
C13 P1 C19 C20 29.8(4) . . . . ?
C24 C19 C20 C21 -0.6(6) . . . . ?
P1 C19 C20 C21 175.6(3) . . . . ?
C19 C20 C21 C22 -0.1(6) . . . . ?
C20 C21 C22 C23 1.0(6) . . . . ?
C21 C22 C23 C24 -1.1(6) . . . . ?
C22 C23 C24 C19 0.4(6) . . . . ?
C20 C19 C24 C23 0.4(6) . . . . ?
P1 C19 C24 C23 -175.9(3) . . . . ?
C8 P2 C25 C26 -121.1(3) . . . . ?
C31 P2 C25 C26 -8.7(4) . . . . ?
Zn1 P2 C25 C26 127.2(3) 3_666 . . . ?
C8 P2 C25 C30 63.5(3) . . . . ?
C31 P2 C25 C30 175.8(3) . . . . ?
Zn1 P2 C25 C30 -48.3(3) 3_666 . . . ?
C30 C25 C26 C27 -0.3(6) . . . . ?
P2 C25 C26 C27 -175.8(3) . . . . ?
C25 C26 C27 C28 -0.9(7) . . . . ?
C26 C27 C28 C29 1.0(7) . . . . ?
C27 C28 C29 C30 0.2(6) . . . . ?
C28 C29 C30 C25 -1.4(6) . . . . ?
C26 C25 C30 C29 1.5(6) . . . . ?
P2 C25 C30 C29 177.2(3) . . . . ?
C8 P2 C31 C32 22.0(4) . . . . ?
C25 P2 C31 C32 -92.0(3) . . . . ?
Zn1 P2 C31 C32 136.1(3) 3_666 . . . ?
C8 P2 C31 C36 -159.5(3) . . . . ?
C25 P2 C31 C36 86.5(3) . . . . ?
Zn1 P2 C31 C36 -45.4(3) 3_666 . . . ?
C36 C31 C32 C33 -1.1(6) . . . . ?
P2 C31 C32 C33 177.3(3) . . . . ?
C31 C32 C33 C34 -0.1(6) . . . . ?
C32 C33 C34 C35 0.6(6) . . . . ?
C33 C34 C35 C36 0.2(6) . . . . ?
C34 C35 C36 C31 -1.4(6) . . . . ?
C32 C31 C36 C35 1.9(6) . . . . ?
P2 C31 C36 C35 -176.6(3) . . . . ?
